data_7123656
loop_
_publ_author_name
'Wang, Yuzhong'
'Maxi, Nirva A.'
'Xie, Yaoming'
'Wei, Pingrong'
'Schaefer, Henry F.'
'Robinson, Gregory'

_publ_section_title
;
 Lewis base-complexed magnesium dithiolenes
;
_journal_name_full 'Chemical Communications'
_journal_paper_doi 10.1039/C9CC03427G
_journal_year 2019
_chemical_formula_sum 'C80 H118 Mg N8 O S6'
_chemical_formula_weight 1424.49
_space_group_crystal_system monoclinic
_space_group_IT_number 14
_space_group_name_Hall '-P 2yn'
_space_group_name_H-M_alt 'P 1 21/n 1'
_symmetry_space_group_name_Hall '-P 2yn'
_symmetry_space_group_name_H-M 'P 1 21/n 1'
_atom_sites_solution_hydrogens mixed
_audit_creation_method SHELXL-2014/7
_audit_update_record
;
2019-04-10 deposited with the CCDC.    2019-06-14 downloaded from the CCDC.
;
_cell_angle_alpha 90
_cell_angle_beta 92.673(2)
_cell_angle_gamma 90
_cell_formula_units_Z 2
_cell_length_a 14.5228(12)
_cell_length_b 16.6577(13)
_cell_length_c 18.4634(14)
_cell_measurement_reflns_used 9279
_cell_measurement_temperature 297(2)
_cell_measurement_theta_max 25.44
_cell_measurement_theta_min 2.52
_cell_volume 4461.7(6)
_computing_cell_refinement 'Bruker SAINT'
_computing_data_collection 'Bruker APEX3'
_computing_data_reduction 'Bruker SAINT'
_computing_molecular_graphics 'Bruker SHELXTL'
_computing_publication_material 'Bruker SHELXTL'
_computing_structure_refinement 'SHELXL-2014/7 (Sheldrick, 2014)'
_computing_structure_solution 'SHELXS-97 (Sheldrick 2008)'
_diffrn_ambient_temperature 297(2)
_diffrn_measured_fraction_theta_full 0.997
_diffrn_measured_fraction_theta_max 0.997
_diffrn_measurement_device_type 'Bruker D8 Quest PHOTON 100 CMOS'
_diffrn_measurement_method 'Omega/phi scans'
_diffrn_radiation_type MoK\a
_diffrn_radiation_wavelength 0.71073
_diffrn_reflns_av_unetI/netI 0.0329
_diffrn_reflns_Laue_measured_fraction_full 0.997
_diffrn_reflns_Laue_measured_fraction_max 0.997
_diffrn_reflns_limit_h_max 17
_diffrn_reflns_limit_h_min -17
_diffrn_reflns_limit_k_max 19
_diffrn_reflns_limit_k_min -19
_diffrn_reflns_limit_l_max 22
_diffrn_reflns_limit_l_min -1
_diffrn_reflns_number 8053
_diffrn_reflns_point_group_measured_fraction_full 0.997
_diffrn_reflns_point_group_measured_fraction_max 0.997
_diffrn_reflns_theta_full 25.242
_diffrn_reflns_theta_max 25.249
_diffrn_reflns_theta_min 2.525
_diffrn_source Imus
_exptl_absorpt_coefficient_mu 0.204
_exptl_absorpt_correction_T_max 0.7457
_exptl_absorpt_correction_T_min 0.6389
_exptl_absorpt_correction_type multi-scan
_exptl_absorpt_process_details 'BRUKER SADABS'
_exptl_crystal_colour yellow
_exptl_crystal_density_diffrn 1.060
_exptl_crystal_description plate
_exptl_crystal_F_000 1540
_exptl_crystal_size_max 0.280
_exptl_crystal_size_mid 0.190
_exptl_crystal_size_min 0.100
_refine_diff_density_max 0.643
_refine_diff_density_min -0.332
_refine_diff_density_rms 0.065
_refine_ls_extinction_method none
_refine_ls_goodness_of_fit_ref 1.090
_refine_ls_hydrogen_treatment mixed
_refine_ls_matrix_type full
_refine_ls_number_parameters 569
_refine_ls_number_reflns 8053
_refine_ls_number_restraints 344
_refine_ls_restrained_S_all 1.086
_refine_ls_R_factor_all 0.1107
_refine_ls_R_factor_gt 0.0828
_refine_ls_shift/su_max 0.000
_refine_ls_shift/su_mean 0.000
_refine_ls_structure_factor_coef Fsqd
_refine_ls_weighting_details 'w=1/[\s^2^(Fo^2^)+(0.0912P)^2^+5.9344P] where P=(Fo^2^+2Fc^2^)/3'
_refine_ls_weighting_scheme calc
_refine_ls_wR_factor_gt 0.2230
_refine_ls_wR_factor_ref 0.2429
_reflns_Friedel_coverage 0.000
_reflns_number_gt 5798
_reflns_number_total 8053
_reflns_threshold_expression 'I > 2\s(I)'
_cod_data_source_file c9cc03427g2.cif
_cod_data_source_block j1_a
_cod_database_code 7123656
_shelx_shelxl_version_number 2014/7
_shelx_space_group_comment
;
The symmetry employed for this shelxl refinement is uniquely defined
by the following loop, which should always be used as a source of
symmetry information in preference to the above space-group names.
They are only intended as comments.
;
_shelx_estimated_absorpt_t_min 0.945
_shelx_estimated_absorpt_t_max 0.980

loop_
_space_group_symop_operation_xyz
'x, y, z'
'-x+1/2, y+1/2, -z+1/2'
'-x, -y, -z'
'x-1/2, -y-1/2, z-1/2'

loop_
_atom_site_label
_atom_site_type_symbol
_atom_site_fract_x
_atom_site_fract_y
_atom_site_fract_z
_atom_site_U_iso_or_equiv
_atom_site_adp_type
_atom_site_occupancy
_atom_site_site_symmetry_order
_atom_site_calc_flag
_atom_site_refinement_flags_posn
_atom_site_refinement_flags_adp
_atom_site_refinement_flags_occupancy
_atom_site_disorder_assembly
_atom_site_disorder_group
S1 S 0.18074(8) 0.30961(7) 0.46827(6) 0.0669(4) Uani 1 1 d . . . . .
S2 S 0.42349(10) 0.08679(9) 0.58609(6) 0.0824(5) Uani 1 1 d . . . . .
S3 S 0.42036(11) 0.07083(9) 0.39678(6) 0.0895(5) Uani 1 1 d . . . . .
Mg1 Mg 0.53149(19) 0.02482(17) 0.49952(15) 0.0582(7) Uani 0.5 1 d D . P . .
N1 N 0.2984(2) 0.20362(19) 0.53744(16) 0.0497(8) Uani 1 1 d . . . . .
N2 N 0.2973(2) 0.19378(19) 0.42177(16) 0.0515(8) Uani 1 1 d . . . . .
C1 C 0.2598(3) 0.2352(2) 0.4758(2) 0.0485(9) Uani 1 1 d . . . . .
C2 C 0.3609(3) 0.1421(3) 0.5221(2) 0.0551(10) Uani 1 1 d . . . . .
C3 C 0.3597(3) 0.1358(3) 0.4497(2) 0.0564(10) Uani 1 1 d . . . . .
C4 C 0.2794(3) 0.2060(3) 0.3456(2) 0.0591(11) Uani 1 1 d . . . . .
C5 C 0.2096(4) 0.1602(3) 0.3108(3) 0.0793(15) Uani 1 1 d D . . . .
C6 C 0.2004(6) 0.1686(5) 0.2350(4) 0.116(3) Uani 1 1 d . . . . .
H6 H 0.1558 0.1395 0.2084 0.140 Uiso 1 1 calc R U . . .
C7 C 0.2572(7) 0.2195(6) 0.2007(4) 0.131(3) Uani 1 1 d . . . . .
H7 H 0.2502 0.2240 0.1505 0.157 Uiso 1 1 calc R U . . .
C8 C 0.3230(5) 0.2640(5) 0.2355(3) 0.107(2) Uani 1 1 d . . . . .
H8 H 0.3599 0.2981 0.2095 0.129 Uiso 1 1 calc R U . . .
C9 C 0.3357(4) 0.2586(3) 0.3104(3) 0.0780(15) Uani 1 1 d D . . . .
C10 C 0.4116(10) 0.3022(11) 0.3484(14) 0.086(7) Uani 0.48(4) 1 d D U P A 1
H10 H 0.4266 0.2743 0.3942 0.104 Uiso 0.48(4) 1 calc R U P A 1
C11 C 0.4999(18) 0.309(2) 0.307(2) 0.155(10) Uani 0.48(4) 1 d D U P A 1
H11A H 0.5456 0.3378 0.3353 0.232 Uiso 0.48(4) 1 calc R U P A 1
H11B H 0.5226 0.2559 0.2969 0.232 Uiso 0.48(4) 1 calc R U P A 1
H11C H 0.4870 0.3364 0.2618 0.232 Uiso 0.48(4) 1 calc R U P A 1
C12 C 0.3791(16) 0.3862(13) 0.3661(15) 0.110(7) Uani 0.48(4) 1 d D U P A 1
H12A H 0.4283 0.4151 0.3909 0.164 Uiso 0.48(4) 1 calc R U P A 1
H12B H 0.3610 0.4138 0.3220 0.164 Uiso 0.48(4) 1 calc R U P A 1
H12C H 0.3274 0.3829 0.3966 0.164 Uiso 0.48(4) 1 calc R U P A 1
C10' C 0.4060(11) 0.3075(12) 0.3504(13) 0.101(7) Uani 0.52(4) 1 d D U P A 2
H10' H 0.3924 0.3051 0.4018 0.121 Uiso 0.52(4) 1 calc R U P A 2
C11' C 0.5035(14) 0.2738(15) 0.343(2) 0.150(8) Uani 0.52(4) 1 d D U P A 2
H11D H 0.5471 0.3071 0.3699 0.225 Uiso 0.52(4) 1 calc R U P A 2
H11E H 0.5064 0.2202 0.3624 0.225 Uiso 0.52(4) 1 calc R U P A 2
H11F H 0.5181 0.2729 0.2931 0.225 Uiso 0.52(4) 1 calc R U P A 2
C12' C 0.405(2) 0.3960(12) 0.328(2) 0.162(9) Uani 0.52(4) 1 d D U P A 2
H12D H 0.4516 0.4244 0.3562 0.243 Uiso 0.52(4) 1 calc R U P A 2
H12E H 0.4157 0.4005 0.2778 0.243 Uiso 0.52(4) 1 calc R U P A 2
H12F H 0.3454 0.4186 0.3375 0.243 Uiso 0.52(4) 1 calc R U P A 2
C13 C 0.147(2) 0.1084(15) 0.353(3) 0.106(11) Uani 0.27(3) 1 d D U P B 1
H13 H 0.1500 0.1302 0.4023 0.127 Uiso 0.27(3) 1 calc R U P B 1
C14 C 0.047(3) 0.114(3) 0.326(3) 0.136(14) Uani 0.27(3) 1 d D U P B 1
H14A H 0.0105 0.0799 0.3552 0.203 Uiso 0.27(3) 1 calc R U P B 1
H14B H 0.0267 0.1687 0.3307 0.203 Uiso 0.27(3) 1 calc R U P B 1
H14C H 0.0414 0.0978 0.2766 0.203 Uiso 0.27(3) 1 calc R U P B 1
C15 C 0.177(3) 0.0192(17) 0.361(3) 0.140(13) Uani 0.27(3) 1 d D U P B 1
H15A H 0.1330 -0.0092 0.3884 0.210 Uiso 0.27(3) 1 calc R U P B 1
H15B H 0.1792 -0.0046 0.3134 0.210 Uiso 0.27(3) 1 calc R U P B 1
H15C H 0.2367 0.0161 0.3850 0.210 Uiso 0.27(3) 1 calc R U P B 1
C13' C 0.1488(9) 0.1044(7) 0.3504(9) 0.102(4) Uani 0.73(3) 1 d D U P B 2
H13' H 0.1768 0.0962 0.3992 0.122 Uiso 0.73(3) 1 calc R U P B 2
C14' C 0.0534(12) 0.1386(11) 0.3584(14) 0.137(6) Uani 0.73(3) 1 d D U P B 2
H14D H 0.0168 0.1011 0.3840 0.205 Uiso 0.73(3) 1 calc R U P B 2
H14E H 0.0579 0.1881 0.3850 0.205 Uiso 0.73(3) 1 calc R U P B 2
H14F H 0.0250 0.1485 0.3112 0.205 Uiso 0.73(3) 1 calc R U P B 2
C15' C 0.1434(14) 0.0204(8) 0.3114(15) 0.172(8) Uani 0.73(3) 1 d D U P B 2
H15D H 0.1043 -0.0148 0.3373 0.257 Uiso 0.73(3) 1 calc R U P B 2
H15E H 0.1186 0.0271 0.2627 0.257 Uiso 0.73(3) 1 calc R U P B 2
H15F H 0.2041 -0.0024 0.3105 0.257 Uiso 0.73(3) 1 calc R U P B 2
C16 C 0.2778(3) 0.2259(3) 0.6105(2) 0.0623(11) Uani 1 1 d . . . . .
C17 C 0.2216(4) 0.1753(4) 0.6487(3) 0.0824(16) Uani 1 1 d . . . . .
C18 C 0.2091(5) 0.1955(6) 0.7201(4) 0.121(3) Uani 1 1 d . . . . .
H18 H 0.1727 0.1625 0.7477 0.146 Uiso 1 1 calc R U . . .
C19 C 0.2478(7) 0.2616(8) 0.7512(4) 0.148(4) Uani 1 1 d . . . . .
H19 H 0.2370 0.2737 0.7992 0.177 Uiso 1 1 calc R U . . .
C20 C 0.3019(5) 0.3101(5) 0.7133(4) 0.112(2) Uani 1 1 d . . . . .
H20 H 0.3282 0.3551 0.7357 0.134 Uiso 1 1 calc R U . . .
C21 C 0.3192(4) 0.2942(3) 0.6408(3) 0.0791(15) Uani 1 1 d . . . . .
C22 C 0.3813(5) 0.3460(4) 0.5981(3) 0.0999(19) Uani 1 1 d . . . . .
H22 H 0.3592 0.3430 0.5473 0.120 Uiso 1 1 calc R U . . .
C23 C 0.4795(5) 0.3155(6) 0.6020(6) 0.167(4) Uani 1 1 d . . . . .
H23A H 0.5172 0.3500 0.5742 0.250 Uiso 1 1 calc R U . . .
H23B H 0.5025 0.3151 0.6516 0.250 Uiso 1 1 calc R U . . .
H23C H 0.4811 0.2620 0.5828 0.250 Uiso 1 1 calc R U . . .
C24 C 0.3802(8) 0.4341(5) 0.6199(5) 0.175(4) Uani 1 1 d . . . . .
H24A H 0.4213 0.4637 0.5906 0.262 Uiso 1 1 calc R U . . .
H24B H 0.3188 0.4549 0.6127 0.262 Uiso 1 1 calc R U . . .
H24C H 0.3998 0.4391 0.6701 0.262 Uiso 1 1 calc R U . . .
C25 C 0.1761(4) 0.1025(4) 0.6150(4) 0.103(2) Uani 1 1 d . . . . .
H25 H 0.2140 0.0858 0.5751 0.123 Uiso 1 1 calc R U . . .
C26 C 0.0802(5) 0.1218(5) 0.5817(5) 0.133(3) Uani 1 1 d . . . . .
H26A H 0.0533 0.0740 0.5608 0.200 Uiso 1 1 calc R U . . .
H26B H 0.0419 0.1416 0.6187 0.200 Uiso 1 1 calc R U . . .
H26C H 0.0853 0.1619 0.5447 0.200 Uiso 1 1 calc R U . . .
C27 C 0.1730(7) 0.0317(6) 0.6670(6) 0.192(5) Uani 1 1 d . . . . .
H27A H 0.1433 -0.0130 0.6428 0.287 Uiso 1 1 calc R U . . .
H27B H 0.2346 0.0169 0.6826 0.287 Uiso 1 1 calc R U . . .
H27C H 0.1390 0.0465 0.7083 0.287 Uiso 1 1 calc R U . . .
O1 O 0.6452(14) 0.1029(14) 0.4870(18) 0.070(6) Uani 0.223(11) 1 d D U P C 1
C28 C 0.6431(18) 0.1827(15) 0.5054(17) 0.106(6) Uani 0.223(11) 1 d D U P C 1
H28A H 0.6503 0.1887 0.5576 0.127 Uiso 0.223(11) 1 calc R U P C 1
H28B H 0.5847 0.2062 0.4892 0.127 Uiso 0.223(11) 1 calc R U P C 1
C29 C 0.720(2) 0.2230(14) 0.4701(18) 0.105(7) Uani 0.223(11) 1 d D U P C 1
H29A H 0.7453 0.2662 0.4999 0.126 Uiso 0.223(11) 1 calc R U P C 1
H29B H 0.6998 0.2443 0.4230 0.126 Uiso 0.223(11) 1 calc R U P C 1
C30 C 0.7842(19) 0.1595(17) 0.463(2) 0.114(7) Uani 0.223(11) 1 d D U P C 1
H30A H 0.8407 0.1704 0.4917 0.137 Uiso 0.223(11) 1 calc R U P C 1
H30B H 0.7988 0.1515 0.4131 0.137 Uiso 0.223(11) 1 calc R U P C 1
C31 C 0.7368(17) 0.0896(14) 0.491(2) 0.105(6) Uani 0.223(11) 1 d D U P C 1
H31A H 0.7513 0.0424 0.4635 0.126 Uiso 0.223(11) 1 calc R U P C 1
H31B H 0.7570 0.0803 0.5416 0.126 Uiso 0.223(11) 1 calc R U P C 1
O1' O 0.6444(12) 0.1084(11) 0.5055(16) 0.073(6) Uani 0.277(11) 1 d D U P C 2
C28' C 0.6586(18) 0.1745(16) 0.4659(15) 0.117(6) Uani 0.277(11) 1 d D U P C 2
H28C H 0.6062 0.2102 0.4692 0.141 Uiso 0.277(11) 1 calc R U P C 2
H28D H 0.6629 0.1592 0.4154 0.141 Uiso 0.277(11) 1 calc R U P C 2
C29' C 0.7425(19) 0.2173(14) 0.4897(19) 0.123(7) Uani 0.277(11) 1 d D U P C 2
H29C H 0.7714 0.2439 0.4499 0.147 Uiso 0.277(11) 1 calc R U P C 2
H29D H 0.7317 0.2557 0.5279 0.147 Uiso 0.277(11) 1 calc R U P C 2
C30' C 0.7926(16) 0.1506(16) 0.5150(18) 0.122(7) Uani 0.277(11) 1 d D U P C 2
H30C H 0.8298 0.1645 0.5583 0.147 Uiso 0.277(11) 1 calc R U P C 2
H30D H 0.8333 0.1319 0.4784 0.147 Uiso 0.277(11) 1 calc R U P C 2
C31' C 0.7271(16) 0.0892(15) 0.5313(18) 0.120(7) Uani 0.277(11) 1 d D U P C 2
H31C H 0.7457 0.0387 0.5102 0.144 Uiso 0.277(11) 1 calc R U P C 2
H31D H 0.7261 0.0821 0.5834 0.144 Uiso 0.277(11) 1 calc R U P C 2
N3 N 0.1057(3) 0.5523(3) 0.4029(2) 0.0804(12) Uani 1 1 d . . . . .
N4 N 0.0475(3) 0.4827(2) 0.3139(2) 0.0719(11) Uani 1 1 d . . . . .
C32 C 0.1118(4) 0.4842(3) 0.3668(3) 0.0753(13) Uani 1 1 d D . . . .
H32 H 0.149(3) 0.438(2) 0.377(3) 0.11(2) Uiso 1 1 d D . . . .
C33 C 0.0334(4) 0.5957(3) 0.3708(4) 0.0941(19) Uani 1 1 d . . . . .
C34 C -0.0044(4) 0.5521(3) 0.3146(3) 0.0845(16) Uani 1 1 d . . . . .
C35 C 0.0313(4) 0.4167(4) 0.2622(3) 0.0851(16) Uani 1 1 d . . . . .
H35 H 0.0024 0.4395 0.2178 0.102 Uiso 1 1 calc R U . . .
C36 C 0.1188(4) 0.3789(4) 0.2429(3) 0.106(2) Uani 1 1 d . . . . .
H36A H 0.1588 0.4189 0.2242 0.159 Uiso 1 1 calc R U . . .
H36B H 0.1478 0.3547 0.2852 0.159 Uiso 1 1 calc R U . . .
H36C H 0.1064 0.3384 0.2067 0.159 Uiso 1 1 calc R U . . .
C37 C -0.0339(6) 0.3588(5) 0.2914(4) 0.142(3) Uani 1 1 d . . . . .
H37A H -0.0442 0.3158 0.2574 0.214 Uiso 1 1 calc R U . . .
H37B H -0.0087 0.3376 0.3365 0.214 Uiso 1 1 calc R U . . .
H37C H -0.0912 0.3853 0.2994 0.214 Uiso 1 1 calc R U . . .
C38 C -0.0814(5) 0.5696(5) 0.2635(4) 0.133(3) Uani 1 1 d . . . . .
H38A H -0.1096 0.6194 0.2766 0.200 Uiso 1 1 calc R U . . .
H38B H -0.1260 0.5272 0.2649 0.200 Uiso 1 1 calc R U . . .
H38C H -0.0594 0.5739 0.2155 0.200 Uiso 1 1 calc R U . . .
C39 C 0.0069(6) 0.6788(4) 0.3970(5) 0.144(3) Uani 1 1 d . . . . .
H39A H 0.0532 0.7169 0.3845 0.216 Uiso 1 1 calc R U . . .
H39B H 0.0021 0.6779 0.4487 0.216 Uiso 1 1 calc R U . . .
H39C H -0.0513 0.6941 0.3744 0.216 Uiso 1 1 calc R U . . .
C40 C 0.1631(6) 0.5768(4) 0.4652(4) 0.111(2) Uani 1 1 d . . . . .
H40 H 0.1625 0.6356 0.4668 0.133 Uiso 1 1 calc R U . . .
C41 C 0.2617(6) 0.5507(5) 0.4595(4) 0.123(2) Uani 1 1 d . . . . .
H41A H 0.2972 0.5680 0.5017 0.185 Uiso 1 1 calc R U . . .
H41B H 0.2643 0.4932 0.4560 0.185 Uiso 1 1 calc R U . . .
H41C H 0.2865 0.5741 0.4170 0.185 Uiso 1 1 calc R U . . .
C42 C 0.1232(7) 0.5470(6) 0.5337(4) 0.171(4) Uani 1 1 d . . . . .
H42A H 0.1619 0.5635 0.5746 0.256 Uiso 1 1 calc R U . . .
H42B H 0.0626 0.5689 0.5379 0.256 Uiso 1 1 calc R U . . .
H42C H 0.1197 0.4894 0.5326 0.256 Uiso 1 1 calc R U . . .

loop_
_atom_site_aniso_label
_atom_site_aniso_U_11
_atom_site_aniso_U_22
_atom_site_aniso_U_33
_atom_site_aniso_U_23
_atom_site_aniso_U_13
_atom_site_aniso_U_12
S1 0.0743(7) 0.0635(7) 0.0626(7) 0.0026(5) 0.0011(5) 0.0317(6)
S2 0.0987(10) 0.1016(10) 0.0463(6) 0.0041(6) -0.0029(6) 0.0588(8)
S3 0.1119(11) 0.1080(11) 0.0485(6) -0.0031(6) 0.0030(6) 0.0696(9)
Mg1 0.0576(18) 0.0612(18) 0.0557(15) 0.0015(14) 0.0023(14) 0.0201(12)
N1 0.0541(18) 0.0533(18) 0.0415(16) 0.0022(14) -0.0003(14) 0.0164(15)
N2 0.0548(19) 0.0550(19) 0.0444(17) 0.0011(14) -0.0007(14) 0.0185(15)
C1 0.052(2) 0.047(2) 0.046(2) 0.0022(17) 0.0011(16) 0.0093(17)
C2 0.056(2) 0.061(2) 0.048(2) -0.0002(18) 0.0007(17) 0.0223(19)
C3 0.060(2) 0.064(3) 0.045(2) 0.0015(18) 0.0002(17) 0.028(2)
C4 0.065(3) 0.067(3) 0.046(2) -0.0001(19) -0.0028(19) 0.032(2)
C5 0.086(3) 0.085(3) 0.065(3) -0.021(3) -0.020(3) 0.031(3)
C6 0.133(6) 0.141(6) 0.071(4) -0.039(4) -0.034(4) 0.055(5)
C7 0.163(8) 0.177(8) 0.052(4) 0.002(4) 0.001(4) 0.091(7)
C8 0.120(5) 0.144(6) 0.060(3) 0.023(4) 0.023(3) 0.055(5)
C9 0.078(3) 0.093(4) 0.064(3) 0.016(3) 0.019(3) 0.037(3)
C10 0.068(11) 0.095(11) 0.098(15) 0.021(12) 0.018(10) 0.012(11)
C11 0.105(13) 0.17(2) 0.20(2) -0.003(16) 0.080(14) -0.006(13)
C12 0.112(13) 0.099(12) 0.120(15) -0.001(10) 0.026(9) 0.001(9)
C10' 0.095(12) 0.112(12) 0.098(14) 0.022(13) 0.041(12) -0.004(12)
C11' 0.083(9) 0.148(15) 0.22(2) 0.043(15) 0.008(12) -0.006(9)
C12' 0.167(17) 0.108(10) 0.22(3) 0.030(14) 0.061(17) 0.000(10)
C13 0.120(19) 0.065(15) 0.13(2) -0.005(19) -0.04(2) 0.005(19)
C14 0.108(18) 0.13(3) 0.16(3) -0.02(2) -0.03(2) 0.017(18)
C15 0.16(2) 0.060(14) 0.19(3) 0.002(17) -0.07(2) 0.005(14)
C13' 0.096(7) 0.101(9) 0.106(9) -0.023(8) -0.023(7) -0.015(7)
C14' 0.110(8) 0.130(11) 0.169(17) -0.023(9) 0.001(9) 0.002(7)
C15' 0.167(13) 0.102(8) 0.24(2) -0.061(10) -0.036(12) 0.007(8)
C16 0.072(3) 0.068(3) 0.047(2) 0.001(2) 0.003(2) 0.033(2)
C17 0.082(3) 0.095(4) 0.073(3) 0.024(3) 0.027(3) 0.040(3)
C18 0.121(6) 0.171(8) 0.076(4) 0.031(5) 0.047(4) 0.071(6)
C19 0.169(8) 0.224(11) 0.051(4) -0.002(5) 0.009(4) 0.124(8)
C20 0.141(6) 0.121(5) 0.070(4) -0.035(4) -0.025(4) 0.066(5)
C21 0.093(4) 0.082(3) 0.060(3) -0.017(3) -0.019(3) 0.039(3)
C22 0.121(5) 0.082(4) 0.092(4) -0.002(3) -0.044(4) -0.002(4)
C23 0.105(6) 0.161(8) 0.234(11) 0.034(8) -0.007(6) -0.022(6)
C24 0.267(12) 0.090(5) 0.161(8) -0.019(5) -0.058(8) -0.019(6)
C25 0.099(4) 0.081(4) 0.132(5) 0.028(4) 0.048(4) 0.017(3)
C26 0.116(6) 0.102(5) 0.182(8) 0.013(5) 0.003(5) 0.019(4)
C27 0.181(9) 0.142(7) 0.251(12) 0.124(8) 0.002(8) 0.000(7)
O1 0.084(8) 0.076(9) 0.049(12) -0.003(8) 0.008(8) -0.003(8)
C28 0.152(13) 0.101(11) 0.067(14) -0.030(11) 0.013(11) -0.014(10)
C29 0.126(16) 0.115(11) 0.070(15) -0.006(12) -0.031(12) -0.032(10)
C30 0.122(12) 0.125(14) 0.096(16) 0.007(14) 0.011(13) -0.037(10)
C31 0.097(10) 0.119(11) 0.101(15) 0.007(13) 0.020(13) -0.020(10)
O1' 0.081(7) 0.065(8) 0.074(15) -0.005(7) 0.004(7) -0.002(6)
C28' 0.144(12) 0.116(12) 0.093(13) 0.018(9) 0.016(11) -0.017(10)
C29' 0.149(15) 0.118(11) 0.103(17) -0.009(11) 0.021(13) -0.029(10)
C30' 0.123(10) 0.135(14) 0.108(16) 0.002(14) 0.001(12) -0.050(10)
C31' 0.093(10) 0.140(13) 0.127(17) 0.028(13) 0.007(13) -0.022(10)
N3 0.103(3) 0.063(3) 0.076(3) -0.007(2) 0.025(2) 0.002(2)
N4 0.083(3) 0.078(3) 0.055(2) 0.0040(19) 0.0048(19) 0.025(2)
C32 0.097(4) 0.068(3) 0.061(3) 0.002(2) 0.005(3) 0.017(3)
C33 0.103(4) 0.066(3) 0.119(5) 0.018(3) 0.063(4) 0.025(3)
C34 0.094(4) 0.079(4) 0.083(4) 0.021(3) 0.034(3) 0.037(3)
C35 0.089(4) 0.109(4) 0.056(3) -0.008(3) -0.011(3) 0.022(3)
C36 0.108(5) 0.112(5) 0.098(4) -0.033(4) 0.007(3) 0.029(4)
C37 0.138(6) 0.161(7) 0.130(6) -0.060(6) 0.023(5) -0.046(6)
C38 0.108(5) 0.170(7) 0.123(6) 0.046(5) 0.015(4) 0.070(5)
C39 0.163(7) 0.079(4) 0.199(8) -0.011(5) 0.096(6) 0.024(4)
C40 0.144(6) 0.086(4) 0.104(5) -0.026(4) 0.028(4) -0.024(4)
C41 0.141(7) 0.121(6) 0.107(5) 0.007(4) -0.007(5) -0.015(5)
C42 0.215(10) 0.233(10) 0.068(4) -0.046(5) 0.035(5) -0.071(8)

loop_
_atom_type_symbol
_atom_type_description
_atom_type_scat_dispersion_real
_atom_type_scat_dispersion_imag
_atom_type_scat_source
C C 0.0033 0.0016 'International Tables Vol C Tables 4.2.6.8 and 6.1.1.4'
H H 0.0000 0.0000 'International Tables Vol C Tables 4.2.6.8 and 6.1.1.4'
Mg Mg 0.0486 0.0363 'International Tables Vol C Tables 4.2.6.8 and 6.1.1.4'
N N 0.0061 0.0033 'International Tables Vol C Tables 4.2.6.8 and 6.1.1.4'
O O 0.0106 0.0060 'International Tables Vol C Tables 4.2.6.8 and 6.1.1.4'
S S 0.1246 0.1234 'International Tables Vol C Tables 4.2.6.8 and 6.1.1.4'

loop_
_geom_angle_atom_site_label_1
_geom_angle_atom_site_label_2
_geom_angle_atom_site_label_3
_geom_angle
_geom_angle_site_symmetry_1
_geom_angle_site_symmetry_3
C2 S2 Mg1 96.24(15) . .
C2 S2 Mg1 96.19(15) . 3_656
C3 S3 Mg1 95.13(15) . .
C3 S3 Mg1 95.48(15) . 3_656
O1 Mg1 S2 109.2(8) . .
O1' Mg1 S2 101.4(7) . .
O1 Mg1 S3 101.7(9) . .
O1' Mg1 S3 107.4(7) . .
S2 Mg1 S3 87.57(9) . .
O1 Mg1 S2 99.0(8) . 3_656
O1' Mg1 S2 106.7(7) . 3_656
S2 Mg1 S2 151.77(13) . 3_656
S3 Mg1 S2 85.96(9) . 3_656
O1 Mg1 S3 106.0(9) . 3_656
O1' Mg1 S3 100.6(7) . 3_656
S2 Mg1 S3 86.37(9) . 3_656
S3 Mg1 S3 152.07(13) . 3_656
S2 Mg1 S3 86.61(9) 3_656 3_656
C1 N1 C2 111.2(3) . .
C1 N1 C16 126.2(3) . .
C2 N1 C16 122.6(3) . .
C1 N2 C3 110.9(3) . .
C1 N2 C4 126.3(3) . .
C3 N2 C4 122.8(3) . .
N2 C1 N1 104.9(3) . .
N2 C1 S1 127.6(3) . .
N1 C1 S1 127.4(3) . .
C3 C2 N1 106.2(3) . .
C3 C2 S2 128.6(3) . .
N1 C2 S2 125.2(3) . .
C2 C3 N2 106.9(3) . .
C2 C3 S3 129.0(3) . .
N2 C3 S3 124.1(3) . .
C9 C4 N2 117.9(4) . .
C9 C4 C5 124.2(4) . .
N2 C4 C5 117.8(4) . .
C4 C5 C6 115.8(6) . .
C4 C5 C13' 123.1(8) . .
C6 C5 C13' 121.1(9) . .
C4 C5 C13 121(2) . .
C6 C5 C13 123(2) . .
C7 C6 C5 119.5(7) . .
C6 C7 C8 123.6(6) . .
C7 C8 C9 119.8(7) . .
C4 C9 C8 117.1(6) . .
C4 C9 C10 122.4(11) . .
C8 C9 C10 120.3(12) . .
C4 C9 C10' 121.7(10) . .
C8 C9 C10' 121.2(11) . .
C9 C10 C11 115.0(19) . .
C9 C10 C12 108.9(14) . .
C11 C10 C12 108.6(15) . .
C9 C10' C11' 111.9(15) . .
C9 C10' C12' 113.5(18) . .
C11' C10' C12' 109.4(14) . .
C5 C13 C15 115(2) . .
C5 C13 C14 113(4) . .
C15 C13 C14 110(2) . .
C5 C13' C14' 112.2(13) . .
C5 C13' C15' 110.3(12) . .
C14' C13' C15' 110.7(11) . .
C21 C16 C17 123.2(5) . .
C21 C16 N1 118.7(4) . .
C17 C16 N1 118.0(4) . .
C16 C17 C25 122.6(5) . .
C16 C17 C18 116.3(7) . .
C25 C17 C18 121.1(6) . .
C19 C18 C17 122.2(8) . .
C20 C19 C18 120.6(7) . .
C19 C20 C21 121.4(8) . .
C16 C21 C20 116.4(6) . .
C16 C21 C22 121.3(4) . .
C20 C21 C22 122.3(6) . .
C21 C22 C23 111.8(6) . .
C21 C22 C24 113.7(7) . .
C23 C22 C24 109.5(7) . .
C17 C25 C26 111.8(5) . .
C17 C25 C27 113.0(7) . .
C26 C25 C27 111.2(7) . .
C31 O1 C28 100.2(15) . .
C31 O1 Mg1 131.6(17) . .
C28 O1 Mg1 122.7(18) . .
O1 C28 C29 107.8(16) . .
C28 C29 C30 102.3(13) . .
C29 C30 C31 103.8(13) . .
O1 C31 C30 109.1(15) . .
C28' O1' C31' 103.6(14) . .
C28' O1' Mg1 129.7(18) . .
C31' O1' Mg1 123.0(15) . .
O1' C28' C29' 112.6(18) . .
C30' C29' C28' 97.3(16) . .
C29' C30' C31' 107.2(17) . .
O1' C31' C30' 110.8(16) . .
C32 N3 C33 107.4(5) . .
C32 N3 C40 126.3(5) . .
C33 N3 C40 126.2(5) . .
C32 N4 C34 110.2(5) . .
C32 N4 C35 125.6(4) . .
C34 N4 C35 124.2(5) . .
H32 C32 N3 130(4) . .
H32 C32 N4 120(4) . .
N3 C32 N4 109.1(5) . .
C34 C33 N3 108.6(5) . .
C34 C33 C39 129.0(7) . .
N3 C33 C39 122.4(7) . .
C33 C34 N4 104.6(5) . .
C33 C34 C38 131.0(6) . .
N4 C34 C38 124.4(6) . .
C37 C35 N4 109.8(5) . .
C37 C35 C36 112.6(6) . .
N4 C35 C36 111.3(5) . .
N3 C40 C41 112.2(5) . .
N3 C40 C42 110.3(6) . .
C41 C40 C42 111.7(8) . .

loop_
_geom_bond_atom_site_label_1
_geom_bond_atom_site_label_2
_geom_bond_distance
_geom_bond_site_symmetry_2
S1 C1 1.690(4) .
S2 C2 1.723(4) .
S2 Mg1 2.513(3) .
S2 Mg1 2.545(3) 3_656
S3 C3 1.727(4) .
S3 Mg1 2.550(3) .
S3 Mg1 2.563(3) 3_656
Mg1 O1 2.123(13) .
Mg1 O1' 2.149(12) .
Mg1 S2 2.545(3) 3_656
Mg1 S3 2.563(3) 3_656
N1 C1 1.352(5) .
N1 C2 1.406(5) .
N1 C16 1.445(5) .
N2 C1 1.348(5) .
N2 C3 1.406(5) .
N2 C4 1.433(5) .
C2 C3 1.341(5) .
C4 C9 1.382(7) .
C4 C5 1.400(7) .
C5 C6 1.408(8) .
C5 C13' 1.496(10) .
C5 C13 1.493(18) .
C6 C7 1.360(11) .
C7 C8 1.349(11) .
C8 C9 1.389(8) .
C9 C10 1.470(13) .
C9 C10' 1.477(13) .
C10 C11 1.529(14) .
C10 C12 1.518(15) .
C10' C11' 1.535(15) .
C10' C12' 1.528(17) .
C13 C15 1.551(14) .
C13 C14 1.51(2) .
C13' C14' 1.512(13) .
C13' C15' 1.574(14) .
C16 C21 1.391(7) .
C16 C17 1.389(7) .
C17 C25 1.501(9) .
C17 C18 1.381(9) .
C18 C19 1.353(13) .
C19 C20 1.345(12) .
C20 C21 1.399(8) .
C21 C22 1.498(9) .
C22 C23 1.512(10) .
C22 C24 1.521(9) .
C25 C26 1.531(9) .
C25 C27 1.522(9) .
O1 C31 1.347(14) .
O1 C28 1.372(16) .
C28 C29 1.477(16) .
C29 C30 1.423(16) .
C30 C31 1.460(16) .
O1' C28' 1.34(2) .
O1' C31' 1.311(18) .
C28' C29' 1.46(2) .
C29' C30' 1.40(2) .
C30' C31' 1.44(2) .
N3 C32 1.321(6) .
N3 C33 1.384(7) .
N3 C40 1.447(8) .
N4 C32 1.320(6) .
N4 C34 1.380(6) .
N4 C35 1.467(7) .
C32 H32 0.95(2) .
C33 C34 1.360(9) .
C33 C39 1.523(8) .
C34 C38 1.459(9) .
C35 C37 1.472(9) .
C35 C36 1.476(7) .
C40 C41 1.505(10) .
C40 C42 1.501(10) .

loop_
_geom_torsion_atom_site_label_1
_geom_torsion_atom_site_label_2
_geom_torsion_atom_site_label_3
_geom_torsion_atom_site_label_4
_geom_torsion
_geom_torsion_site_symmetry_1
C3 N2 C1 N1 0.1(4) .
C4 N2 C1 N1 -178.8(4) .
C3 N2 C1 S1 -179.2(3) .
C4 N2 C1 S1 1.9(6) .
C2 N1 C1 N2 0.3(4) .
C16 N1 C1 N2 -177.5(4) .
C2 N1 C1 S1 179.6(3) .
C16 N1 C1 S1 1.8(6) .
C1 N1 C2 C3 -0.6(5) .
C16 N1 C2 C3 177.3(4) .
C1 N1 C2 S2 -179.6(3) .
C16 N1 C2 S2 -1.7(6) .
Mg1 S2 C2 C3 13.8(5) .
Mg1 S2 C2 C3 -14.6(5) 3_656
Mg1 S2 C2 N1 -167.4(4) .
Mg1 S2 C2 N1 164.2(4) 3_656
N1 C2 C3 N2 0.6(5) .
S2 C2 C3 N2 179.5(3) .
N1 C2 C3 S3 -179.4(4) .
S2 C2 C3 S3 -0.4(7) .
C1 N2 C3 C2 -0.4(5) .
C4 N2 C3 C2 178.5(4) .
C1 N2 C3 S3 179.5(3) .
C4 N2 C3 S3 -1.5(6) .
Mg1 S3 C3 C2 -13.1(5) .
Mg1 S3 C3 C2 15.0(5) 3_656
Mg1 S3 C3 N2 167.0(4) .
Mg1 S3 C3 N2 -165.0(4) 3_656
C1 N2 C4 C9 91.1(5) .
C3 N2 C4 C9 -87.6(5) .
C1 N2 C4 C5 -92.7(5) .
C3 N2 C4 C5 88.5(5) .
C9 C4 C5 C6 1.7(7) .
N2 C4 C5 C6 -174.2(4) .
C9 C4 C5 C13' -179.2(7) .
N2 C4 C5 C13' 4.9(8) .
C9 C4 C5 C13 -176.1(13) .
N2 C4 C5 C13 8.0(14) .
C4 C5 C6 C7 -0.6(8) .
C13' C5 C6 C7 -179.7(8) .
C13 C5 C6 C7 177.2(14) .
C5 C6 C7 C8 -0.4(11) .
C6 C7 C8 C9 0.3(11) .
N2 C4 C9 C8 174.1(4) .
C5 C4 C9 C8 -1.8(7) .
N2 C4 C9 C10 -0.5(11) .
C5 C4 C9 C10 -176.5(10) .
N2 C4 C9 C10' -6.3(11) .
C5 C4 C9 C10' 177.8(10) .
C7 C8 C9 C4 0.8(8) .
C7 C8 C9 C10 175.5(10) .
C7 C8 C9 C10' -178.8(11) .
C4 C9 C10 C11 140(2) .
C8 C9 C10 C11 -35(3) .
C4 C9 C10 C12 -98(2) .
C8 C9 C10 C12 87(2) .
C4 C9 C10' C11' 103(2) .
C8 C9 C10' C11' -77(3) .
C4 C9 C10' C12' -132(2) .
C8 C9 C10' C12' 47(3) .
C4 C5 C13 C15 -95(4) .
C6 C5 C13 C15 87(4) .
C4 C5 C13 C14 137(3) .
C6 C5 C13 C14 -41(4) .
C4 C5 C13' C14' 104.2(16) .
C6 C5 C13' C14' -76.8(17) .
C4 C5 C13' C15' -131.9(13) .
C6 C5 C13' C15' 47.1(17) .
C1 N1 C16 C21 -81.1(5) .
C2 N1 C16 C21 101.4(5) .
C1 N1 C16 C17 102.7(5) .
C2 N1 C16 C17 -74.9(5) .
C21 C16 C17 C25 179.0(5) .
N1 C16 C17 C25 -5.0(7) .
C21 C16 C17 C18 -0.7(7) .
N1 C16 C17 C18 175.4(4) .
C16 C17 C18 C19 1.0(9) .
C25 C17 C18 C19 -178.6(6) .
C17 C18 C19 C20 -0.9(11) .
C18 C19 C20 C21 0.4(11) .
C17 C16 C21 C20 0.2(7) .
N1 C16 C21 C20 -175.8(4) .
C17 C16 C21 C22 178.3(5) .
N1 C16 C21 C22 2.3(6) .
C19 C20 C21 C16 -0.1(8) .
C19 C20 C21 C22 -178.2(6) .
C16 C21 C22 C23 -85.7(7) .
C20 C21 C22 C23 92.3(7) .
C16 C21 C22 C24 149.7(6) .
C20 C21 C22 C24 -32.3(8) .
C16 C17 C25 C26 -91.0(6) .
C18 C17 C25 C26 88.7(7) .
C16 C17 C25 C27 142.6(6) .
C18 C17 C25 C27 -37.7(8) .
C31 O1 C28 C29 40(3) .
Mg1 O1 C28 C29 -163(2) .
O1 C28 C29 C30 -27(4) .
C28 C29 C30 C31 3(3) .
C28 O1 C31 C30 -39(3) .
Mg1 O1 C31 C30 168(3) .
C29 C30 C31 O1 23(4) .
C31' O1' C28' C29' -24(4) .
Mg1 O1' C28' C29' 177(2) .
O1' C28' C29' C30' 30(4) .
C28' C29' C30' C31' -23(3) .
C28' O1' C31' C30' 8(4) .
Mg1 O1' C31' C30' 168(2) .
C29' C30' C31' O1' 11(4) .
C33 N3 C32 H32 -172(5) .
C40 N3 C32 H32 7(5) .
C33 N3 C32 N4 0.1(6) .
C40 N3 C32 N4 179.3(5) .
C34 N4 C32 H32 173(4) .
C35 N4 C32 H32 -6(4) .
C34 N4 C32 N3 -0.5(6) .
C35 N4 C32 N3 -179.4(5) .
C32 N3 C33 C34 0.3(6) .
C40 N3 C33 C34 -178.9(5) .
C32 N3 C33 C39 -178.7(5) .
C40 N3 C33 C39 2.1(8) .
N3 C33 C34 N4 -0.6(6) .
C39 C33 C34 N4 178.4(5) .
N3 C33 C34 C38 179.9(6) .
C39 C33 C34 C38 -1.1(11) .
C32 N4 C34 C33 0.7(6) .
C35 N4 C34 C33 179.6(5) .
C32 N4 C34 C38 -179.8(6) .
C35 N4 C34 C38 -0.9(8) .
C32 N4 C35 C37 89.2(7) .
C34 N4 C35 C37 -89.5(7) .
C32 N4 C35 C36 -36.2(8) .
C34 N4 C35 C36 145.1(5) .
C32 N3 C40 C41 37.2(8) .
C33 N3 C40 C41 -143.8(6) .
C32 N3 C40 C42 -87.9(8) .
C33 N3 C40 C42 91.1(8) .
